data_7114392
loop_
_publ_author_name
'Kim, YooJin'
'Jung, Duk-Young'

_publ_section_title
;
 Conformation change of the cyclohexanedicarboxylate ligand toward 2D and
 3D La(iii)-organic coordination networks
;
_journal_issue 8
_journal_name_full 'Chemical Communications'
_journal_page_first 908
_journal_paper_doi 10.1039/b200658h
_journal_year 2002
_chemical_formula_sum 'C24 H38 La2 O16'
_chemical_formula_weight 860.37
_chemical_name_common '[La2(H2O)2(trans-chdc)1(cis-chdc)2]2H2O'
_chemical_name_systematic
; 
? 
;
_space_group_IT_number 2
_symmetry_cell_setting triclinic
_symmetry_space_group_name_Hall '-P 1'
_symmetry_space_group_name_H-M 'P -1'
_atom_sites_solution_hydrogens geom
_atom_sites_solution_primary direct
_atom_sites_solution_secondary difmap
_audit_creation_method SHELXL
_cell_angle_alpha 71.981(13)
_cell_angle_beta 83.635(14)
_cell_angle_gamma 83.845(12)
_cell_formula_units_Z 1
_cell_length_a 8.085(2)
_cell_length_b 9.0746(8)
_cell_length_c 10.606(3)
_cell_measurement_reflns_used 27
_cell_measurement_temperature 296(2)
_cell_measurement_theta_max 16.46
_cell_measurement_theta_min 5.63
_cell_volume 733.2(3)
_computing_cell_refinement 'Siemens XSCANS'
_computing_data_collection 'Siemens XSCANS'
_computing_data_reduction 'Siemens SHELXTL'
_computing_molecular_graphics 'Siemens SHELXTL'
_computing_publication_material 'Siemens SHELXTL'
_computing_structure_refinement 'SHELXL-93 (Sheldrick, 1993)'
_computing_structure_solution 'SHELXS-86 (Sheldrick, 1990)'
_diffrn_ambient_temperature 296(2)
_diffrn_measurement_device 'Siemens P4'
_diffrn_measurement_method '\w scans'
_diffrn_radiation_monochromator graphite
_diffrn_radiation_source 'fine-focus sealed tube'
_diffrn_radiation_type MoK\a
_diffrn_radiation_wavelength 0.71073
_diffrn_reflns_av_R_equivalents 0.0202
_diffrn_reflns_av_sigmaI/netI 0.0341
_diffrn_reflns_limit_h_max 9
_diffrn_reflns_limit_h_min 0
_diffrn_reflns_limit_k_max 10
_diffrn_reflns_limit_k_min -10
_diffrn_reflns_limit_l_max 12
_diffrn_reflns_limit_l_min -12
_diffrn_reflns_number 2729
_diffrn_reflns_theta_max 25.00
_diffrn_reflns_theta_min 2.03
_diffrn_standards_interval_count 97
_diffrn_standards_number 3
_exptl_absorpt_coefficient_mu 2.948
_exptl_absorpt_correction_T_max 0.6047
_exptl_absorpt_correction_T_min 0.4327
_exptl_absorpt_correction_type empirical
_exptl_crystal_colour COLORLESS
_exptl_crystal_density_diffrn 1.939
_exptl_crystal_description BLOCK
_exptl_crystal_F_000 420
_exptl_crystal_size_max 0.40
_exptl_crystal_size_mid 0.38
_exptl_crystal_size_min 0.12
_refine_diff_density_max 2.006
_refine_diff_density_min -1.620
_refine_diff_density_rms 0.178
_refine_ls_extinction_method none
_refine_ls_goodness_of_fit_all 0.988
_refine_ls_goodness_of_fit_obs 0.992
_refine_ls_matrix_type full
_refine_ls_number_parameters 193
_refine_ls_number_reflns 2528
_refine_ls_number_restraints 0
_refine_ls_restrained_S_all 0.992
_refine_ls_restrained_S_obs 0.992
_refine_ls_R_factor_all 0.0385
_refine_ls_R_factor_obs 0.0368
_refine_ls_shift/esd_max 0.250
_refine_ls_shift/esd_mean 0.010
_refine_ls_structure_factor_coef Fsqd
_refine_ls_weighting_details 'w=1/[\s^2^(Fo^2^)+(0.0822P)^2^+0.9350P] where P=(Fo^2^+2Fc^2^)/3'
_refine_ls_weighting_scheme calc
_refine_ls_wR_factor_all 0.0992
_refine_ls_wR_factor_obs 0.0967
_reflns_number_observed 2411
_reflns_number_total 2530
_reflns_observed_criterion >2sigma(I)
_cod_data_source_file b200658h.txt
_cod_data_source_block '[La2(H2O)2(trans-chdc)1(cis-chdc)2]2H2O'
_cod_depositor_comments
;
The following automatic conversions were performed:

'_refine_ls_weighting_scheme' value 'calc
w=1/[\s^2^(Fo^2^)+(0.0822P)^2^+0.9350P] where P=(Fo^2^+2Fc^2^)/3' was
changed to 'calc'. New tag '_refine_ls_weighting_details' was
created. The value of the new tag was set to
'w=1/[\s^2^(Fo^2^)+(0.0822P)^2^+0.9350P] where P=(Fo^2^+2Fc^2^)/3'.

Automatic conversion script
Id: cif_fix_values 3143 2015-03-26 13:38:13Z robertas 
;
_cod_original_cell_volume 733.2(2)
_cod_original_sg_symbol_H-M P-1
_cod_database_code 7114392

loop_
_symmetry_equiv_pos_as_xyz
'x, y, z'
'-x, -y, -z'

loop_
_atom_site_aniso_label
_atom_site_aniso_U_11
_atom_site_aniso_U_22
_atom_site_aniso_U_33
_atom_site_aniso_U_23
_atom_site_aniso_U_13
_atom_site_aniso_U_12
La1 0.0104(2) 0.0205(2) 0.0206(2) -0.00902(13) -0.00146(12) -0.00149(12)
O1 0.015(2) 0.038(2) 0.019(2) -0.0121(14) -0.0012(13) -0.0039(14)
O2 0.026(2) 0.045(2) 0.041(2) -0.030(2) -0.007(2) -0.003(2)
O3 0.014(2) 0.034(2) 0.056(2) -0.008(2) -0.004(2) -0.0017(14)
O4 0.024(2) 0.043(2) 0.050(2) -0.031(2) -0.009(2) 0.010(2)
O5 0.037(2) 0.043(2) 0.024(2) -0.007(2) -0.006(2) -0.015(2)
O6 0.022(2) 0.028(2) 0.024(2) -0.0014(14) -0.0008(14) -0.0078(14)
O7 0.034(2) 0.033(2) 0.053(3) -0.010(2) -0.010(2) -0.001(2)
O8 0.137(17) 0.069(10) 0.069(10) -0.032(8) -0.002(9) -0.019(9)
C1 0.026(3) 0.023(2) 0.025(2) -0.009(2) -0.002(2) 0.000(2)
C2 0.024(2) 0.022(2) 0.023(2) -0.011(2) -0.007(2) -0.001(2)
C3 0.019(2) 0.029(2) 0.032(3) -0.015(2) -0.003(2) 0.001(2)
C4 0.033(3) 0.024(2) 0.032(3) -0.009(2) -0.015(2) -0.002(2)
C5 0.033(3) 0.019(2) 0.021(2) -0.009(2) -0.002(2) -0.004(2)
C6 0.034(3) 0.023(2) 0.032(3) -0.011(2) 0.011(2) -0.005(2)
C7 0.022(2) 0.028(2) 0.030(2) -0.013(2) 0.006(2) -0.006(2)
C8 0.020(2) 0.020(2) 0.031(2) -0.010(2) 0.004(2) -0.002(2)
C9 0.020(2) 0.031(2) 0.020(2) -0.013(2) -0.004(2) 0.000(2)
C10 0.031(3) 0.043(3) 0.019(2) -0.011(2) -0.002(2) -0.013(2)
C11 0.063(4) 0.034(3) 0.037(3) -0.011(3) -0.018(3) 0.008(3)
C12 0.054(4) 0.039(3) 0.030(3) -0.011(2) -0.017(3) 0.006(3)

loop_
_atom_site_label
_atom_site_type_symbol
_atom_site_fract_x
_atom_site_fract_y
_atom_site_fract_z
_atom_site_U_iso_or_equiv
_atom_site_thermal_displace_type
_atom_site_occupancy
_atom_site_calc_flag
_atom_site_refinement_flags
La1 La 0.25497(3) 0.04409(3) 0.97191(2) 0.01646(14) Uani 1 d .
O1 O 0.0096(4) -0.0356(4) 0.8719(3) 0.0230(7) Uani 1 d .
O2 O 0.3358(5) 0.1883(5) 1.1121(4) 0.0332(8) Uani 1 d .
O3 O 0.2241(4) -0.2206(4) 1.1465(4) 0.0360(9) Uani 1 d .
O4 O 0.3902(5) -0.1524(5) 0.8691(4) 0.0360(9) Uani 1 d .
O5 O 0.1741(5) 0.1304(5) 0.7316(4) 0.0342(9) Uani 1 d .
O6 O 0.4777(4) -0.1496(4) 1.1362(3) 0.0259(7) Uani 1 d .
O7 O 0.0690(5) 0.3131(5) 0.9208(4) 0.0402(9) Uani 1 d .
O8 O 0.4959(25) 0.0998(18) 0.5779(16) 0.089(7) Uani 0.47(2) d P
C1 C 0.4671(6) 0.2137(5) 1.1542(5) 0.0245(10) Uani 1 d .
C2 C 0.4538(6) 0.3225(5) 1.2390(5) 0.0219(10) Uani 1 d .
H2 H 0.4759(6) 0.2578(5) 1.3292(5) 0.026 Uiso 1 calc R
C3 C 0.5872(6) 0.4410(6) 1.1942(5) 0.0255(10) Uani 1 d .
H3A H 0.6969(6) 0.3869(6) 1.1900(5) 0.031 Uiso 1 calc R
H3B H 0.5682(6) 0.5101(6) 1.1060(5) 0.031 Uiso 1 calc R
C4 C 0.5805(7) -0.4645(6) 1.2917(5) 0.0285(11) Uani 1 d .
H4A H 0.6615(7) -0.3870(6) 1.2598(5) 0.034 Uiso 1 calc R
H4B H 0.6108(7) -0.5329(6) 1.3775(5) 0.034 Uiso 1 calc R
C5 C 0.4066(6) -0.3834(5) 1.3085(5) 0.0239(10) Uani 1 d .
H5 H 0.4069(6) -0.3417(5) 1.3834(5) 0.029 Uiso 1 calc R
C6 C 0.2736(7) -0.5008(6) 1.3467(5) 0.0302(11) Uani 1 d .
H6A H 0.2890(7) -0.5708(6) 1.4353(5) 0.036 Uiso 1 calc R
H6B H 0.1641(7) -0.4459(6) 1.3490(5) 0.036 Uiso 1 calc R
C7 C 0.2811(6) 0.4044(6) 1.2493(5) 0.0259(10) Uani 1 d .
H7A H 0.1987(6) 0.3281(6) 1.2795(5) 0.031 Uiso 1 calc R
H7B H 0.2550(6) 0.4727(6) 1.1624(5) 0.031 Uiso 1 calc R
C8 C 0.3684(6) -0.2459(5) 1.1871(5) 0.0232(10) Uani 1 d .
C9 C 0.0617(6) 0.0397(6) 0.7519(5) 0.0227(10) Uani 1 d .
C10 C -0.0117(7) 0.0098(7) 0.6376(5) 0.0298(12) Uani 1 d .
H10 H -0.1254(7) -0.0210(7) 0.6678(5) 0.036 Uiso 1 calc R
C11 C -0.0221(10) 0.1565(7) 0.5170(6) 0.045(2) Uani 1 d .
H11A H 0.0879(10) 0.1948(7) 0.4905(6) 0.053 Uiso 1 calc R
H11B H -0.0955(10) 0.2367(7) 0.5416(6) 0.053 Uiso 1 calc R
C12 C 0.0883(8) -0.1226(7) 0.6012(6) 0.0406(14) Uani 1 d .
H12A H 0.0851(8) -0.2151(7) 0.6775(6) 0.049 Uiso 1 calc R
H12B H 0.2037(8) -0.0979(7) 0.5785(6) 0.049 Uiso 1 calc R
HO7A H 0.1211(8) 0.3768(7) 0.9591(6) 0.232(87) Uiso 1 d R
HO7B H 0.0386(8) 0.3272(7) 0.8259(6) 0.170(61) Uiso 1 d R

loop_
_atom_type_symbol
_atom_type_description
_atom_type_scat_dispersion_real
_atom_type_scat_dispersion_imag
_atom_type_scat_source
C C 0.0033 0.0016 'International Tables Vol C Tables 4.2.6.8 and 6.1.1.4'
H H 0.0000 0.0000 'International Tables Vol C Tables 4.2.6.8 and 6.1.1.4'
O O 0.0106 0.0060 'International Tables Vol C Tables 4.2.6.8 and 6.1.1.4'
La La -0.2871 2.4523 'International Tables Vol C Tables 4.2.6.8 and 6.1.1.4'

loop_
_geom_angle_atom_site_label_1
_geom_angle_atom_site_label_2
_geom_angle_atom_site_label_3
_geom_angle
_geom_angle_site_symmetry_1
_geom_angle_site_symmetry_3
O2 La1 O4 136.58(12) . .
O2 La1 O6 74.82(13) . 2_657
O4 La1 O6 75.61(13) . 2_657
O2 La1 O1 80.18(12) . 2_557
O4 La1 O1 129.95(13) . 2_557
O6 La1 O1 153.61(12) 2_657 2_557
O2 La1 O3 99.41(14) . .
O4 La1 O3 73.41(14) . .
O6 La1 O3 125.47(11) 2_657 .
O1 La1 O3 66.68(11) 2_557 .
O2 La1 O5 132.12(13) . .
O4 La1 O5 73.49(13) . .
O6 La1 O5 82.62(12) 2_657 .
O1 La1 O5 108.87(11) 2_557 .
O3 La1 O5 127.78(13) . .
O2 La1 O1 146.46(11) . .
O4 La1 O1 76.44(12) . .
O6 La1 O1 130.45(11) 2_657 .
O1 La1 O1 70.12(12) 2_557 .
O3 La1 O1 83.16(12) . .
O5 La1 O1 50.40(11) . .
O2 La1 O7 72.23(13) . .
O4 La1 O7 142.94(13) . .
O6 La1 O7 97.38(12) 2_657 .
O1 La1 O7 66.55(12) 2_557 .
O3 La1 O7 133.23(13) . .
O5 La1 O7 69.51(14) . .
O1 La1 O7 81.69(12) . .
O2 La1 O6 73.31(12) . .
O4 La1 O6 70.28(12) . .
O6 La1 O6 78.77(11) 2_657 .
O1 La1 O6 102.15(10) 2_557 .
O3 La1 O6 48.88(11) . .
O5 La1 O6 142.31(12) . .
O1 La1 O6 127.18(11) . .
O7 La1 O6 145.10(13) . .
O2 La1 C9 148.41(13) . .
O4 La1 C9 70.77(12) . .
O6 La1 C9 105.42(12) 2_657 .
O1 La1 C9 91.48(12) 2_557 .
O3 La1 C9 105.13(13) . .
O5 La1 C9 24.80(13) . .
O1 La1 C9 25.84(12) . .
O7 La1 C9 76.48(13) . .
O6 La1 C9 138.23(12) . .
O2 La1 C8 85.94(13) . .
O4 La1 C8 70.36(13) . .
O6 La1 C8 102.54(12) 2_657 .
O1 La1 C8 83.76(12) 2_557 .
O3 La1 C8 24.22(12) . .
O5 La1 C8 140.70(13) . .
O1 La1 C8 105.40(12) . .
O7 La1 C8 145.35(13) . .
O6 La1 C8 24.67(12) . .
C9 La1 C8 123.67(13) . .
O2 La1 La1 69.16(9) . 2_657
O4 La1 La1 67.57(9) . 2_657
O6 La1 La1 41.76(8) 2_657 2_657
O1 La1 La1 133.84(7) 2_557 2_657
O3 La1 La1 84.81(8) . 2_657
O5 La1 La1 117.29(9) . 2_657
O1 La1 La1 143.95(7) . 2_657
O7 La1 La1 129.48(9) . 2_657
O6 La1 La1 37.01(7) . 2_657
C9 La1 La1 132.04(9) . 2_657
C8 La1 La1 61.06(9) . 2_657
C9 O1 La1 138.4(3) . 2_557
C9 O1 La1 92.3(3) . .
La1 O1 La1 109.88(12) 2_557 .
C1 O2 La1 138.7(3) . .
C8 O3 La1 99.6(3) . .
C1 O4 La1 140.4(3) 2_657 .
C9 O5 La1 95.8(3) . .
C8 O6 La1 160.2(3) . 2_657
C8 O6 La1 90.9(3) . .
La1 O6 La1 101.23(11) 2_657 .
O4 C1 O2 123.7(5) 2_657 .
O4 C1 C2 117.4(5) 2_657 .
O2 C1 C2 118.8(4) . .
C1 C2 C7 113.7(4) . .
C1 C2 C3 112.4(4) . .
C7 C2 C3 110.5(4) . .
C4 C3 C2 110.2(4) 1_565 .
C3 C4 C5 112.0(4) 1_545 .
C8 C5 C6 112.9(4) . .
C8 C5 C4 112.1(4) . .
C6 C5 C4 110.6(4) . .
C7 C6 C5 112.2(4) 1_545 .
C2 C7 C6 110.5(4) . 1_565
O6 C8 O3 120.6(4) . .
O6 C8 C5 119.1(4) . .
O3 C8 C5 120.0(4) . .
O6 C8 La1 64.4(2) . .
O3 C8 La1 56.2(3) . .
C5 C8 La1 171.8(3) . .
O5 C9 O1 120.4(4) . .
O5 C9 C10 121.2(4) . .
O1 C9 C10 118.4(4) . .
O5 C9 La1 59.4(2) . .
O1 C9 La1 61.9(2) . .
C10 C9 La1 168.2(4) . .
C12 C10 C9 109.7(5) . .
C12 C10 C11 111.4(5) . .
C9 C10 C11 111.7(5) . .
C10 C11 C12 111.3(5) . 2_556
C10 C12 C11 112.3(5) . 2_556

loop_
_geom_bond_atom_site_label_1
_geom_bond_atom_site_label_2
_geom_bond_distance
_geom_bond_site_symmetry_2
La1 O2 2.440(3) .
La1 O4 2.466(4) .
La1 O6 2.473(3) 2_657
La1 O1 2.549(3) 2_557
La1 O3 2.557(4) .
La1 O5 2.561(4) .
La1 O1 2.614(3) .
La1 O7 2.662(4) .
La1 O6 2.737(3) .
La1 C9 2.961(5) .
La1 C8 3.034(5) .
La1 La1 4.0300(9) 2_657
O1 C9 1.292(6) .
O1 La1 2.549(3) 2_557
O2 C1 1.265(6) .
O3 C8 1.262(6) .
O4 C1 1.259(6) 2_657
O5 C9 1.248(6) .
O6 C8 1.266(6) .
O6 La1 2.473(3) 2_657
C1 O4 1.259(6) 2_657
C1 C2 1.516(7) .
C2 C7 1.519(7) .
C2 C3 1.537(7) .
C3 C4 1.528(7) 1_565
C4 C3 1.528(7) 1_545
C4 C5 1.535(7) .
C5 C8 1.524(7) .
C5 C6 1.529(7) .
C6 C7 1.528(7) 1_545
C7 C6 1.528(7) 1_565
C9 C10 1.515(7) .
C10 C12 1.502(8) .
C10 C11 1.537(8) .
C11 C12 1.540(8) 2_556
C12 C11 1.540(8) 2_556
